data_7231397
loop_
_publ_author_name
'Sensharma, Debobroto'
'Wix, Paul'
'Kathalikkattil, Amal Cherian'
'Schmitt, Wolfgang'

_publ_section_title
;
 Passing it up the ranks: hierarchical ion-size dependent supramolecular
 response in 1D coordination polymers
;
_journal_issue 35
_journal_name_full CrystEngComm
_journal_page_first 5127
_journal_paper_doi 10.1039/C8CE01211C
_journal_volume 20
_journal_year 2018
_chemical_formula_moiety 'C45 H28 N6 O6 Zn, C3 H7 N O'
_chemical_formula_sum 'C48 H35 N7 O7 Zn'
_chemical_formula_weight 887.20
_chemical_name_systematic
'catena-[(2,4,6-tri(pyridin-2-yl)-1,3,5-triazine)-(\m~5~-hydrogen benzene-1,3,5-tris(4-benzoato))]-zinc(II)-N,N'-dimethylformamide solvate]'
_space_group_crystal_system monoclinic
_space_group_IT_number 15
_space_group_name_Hall '-C 2yc'
_space_group_name_H-M_alt 'C 1 2/c 1'
_symmetry_space_group_name_Hall '-C 2yc'
_symmetry_space_group_name_H-M 'C 1 2/c 1'
_atom_sites_solution_hydrogens mixed
_audit_creation_date 2018-06-28
_audit_creation_method
;
Olex2 1.2
(compiled 2018.05.29 svn.r3508 for OlexSys, GUI svn.r5506)
;
_audit_update_record
;
2018-06-28 deposited with the CCDC.
2018-08-23 downloaded from the CCDC.
;
_cell_angle_alpha 90
_cell_angle_beta 115.591(5)
_cell_angle_gamma 90
_cell_formula_units_Z 8
_cell_length_a 33.908(2)
_cell_length_b 17.5051(13)
_cell_length_c 15.7559(13)
_cell_measurement_reflns_used 4951
_cell_measurement_temperature 100(2)
_cell_measurement_theta_max 59.191
_cell_measurement_theta_min 2.91
_cell_volume 8434.7(11)
_computing_cell_refinement 'SAINT V8.35A (?, 2016)'
_computing_data_reduction 'SAINT V8.35A (?, 2016)'
_computing_molecular_graphics 'Olex2 (Dolomanov et al., 2009)'
_computing_publication_material 'Olex2 (Dolomanov et al., 2009)'
_computing_structure_refinement 'XL (Sheldrick, 2008)'
_computing_structure_solution 'XT (Sheldrick, 2015)'
_diffrn_ambient_temperature 100.0
_diffrn_detector_area_resol_mean 7.9
_diffrn_detector_type 'CCD area detector'
_diffrn_measured_fraction_theta_full 0.985
_diffrn_measured_fraction_theta_max 0.985
_diffrn_measurement_device 'three-circle diffractometer'
_diffrn_measurement_device_type 'Bruker APEX-II CCD'
_diffrn_measurement_method '\f and \w scans'
_diffrn_radiation_type CuK\a
_diffrn_radiation_wavelength 1.54178
_diffrn_reflns_av_R_equivalents 0.0549
_diffrn_reflns_av_unetI/netI 0.0541
_diffrn_reflns_Laue_measured_fraction_full 0.985
_diffrn_reflns_Laue_measured_fraction_max 0.985
_diffrn_reflns_limit_h_max 37
_diffrn_reflns_limit_h_min -37
_diffrn_reflns_limit_k_max 19
_diffrn_reflns_limit_k_min -17
_diffrn_reflns_limit_l_max 13
_diffrn_reflns_limit_l_min -17
_diffrn_reflns_number 20659
_diffrn_reflns_point_group_measured_fraction_full 0.985
_diffrn_reflns_point_group_measured_fraction_max 0.985
_diffrn_reflns_theta_full 58.089
_diffrn_reflns_theta_max 58.089
_diffrn_reflns_theta_min 2.890
_diffrn_standards_number 0
_exptl_absorpt_coefficient_mu 1.325
_exptl_absorpt_correction_T_max 0.7518
_exptl_absorpt_correction_T_min 0.5753
_exptl_absorpt_correction_type multi-scan
_exptl_absorpt_process_details
'SADABS-2014/5 (Bruker,2014/5) was used for absorption correction. wR2(int) was 0.0781 before and 0.0612 after correction. The Ratio of minimum to maximum transmission is 0.7652. The \l/2 correction factor is Not present.'
_exptl_crystal_colour green
_exptl_crystal_colour_primary green
_exptl_crystal_density_diffrn 1.397
_exptl_crystal_description plate
_exptl_crystal_F_000 3664
_exptl_crystal_size_max 0.14
_exptl_crystal_size_mid 0.06
_exptl_crystal_size_min 0.02
_refine_diff_density_max 1.185
_refine_diff_density_min -0.674
_refine_diff_density_rms 0.074
_refine_ls_extinction_method none
_refine_ls_goodness_of_fit_ref 1.029
_refine_ls_hydrogen_treatment constr
_refine_ls_matrix_type full
_refine_ls_number_parameters 583
_refine_ls_number_reflns 5802
_refine_ls_number_restraints 57
_refine_ls_restrained_S_all 1.026
_refine_ls_R_factor_all 0.0829
_refine_ls_R_factor_gt 0.0623
_refine_ls_shift/su_max 0.000
_refine_ls_shift/su_mean 0.000
_refine_ls_structure_factor_coef Fsqd
_refine_ls_weighting_details 'w=1/[\s^2^(Fo^2^)+(0.0994P)^2^+23.1281P] where P=(Fo^2^+2Fc^2^)/3'
_refine_ls_weighting_scheme calc
_refine_ls_wR_factor_gt 0.1664
_refine_ls_wR_factor_ref 0.1826
_reflns_Friedel_coverage 0.000
_reflns_number_gt 4372
_reflns_number_total 5802
_reflns_threshold_expression 'I > 2\s(I)'
_cod_data_source_file c8ce01211c2.cif
_cod_data_source_block pw049
_cod_depositor_comments 'Adding full bibliography for 7231397--7231400.cif.'
_cod_original_cell_volume 8434.6(12)
_cod_database_code 7231397
_shelx_shelxl_version_number 2014/7
_shelx_space_group_comment
;
The symmetry employed for this shelxl refinement is uniquely defined
by the following loop, which should always be used as a source of
symmetry information in preference to the above space-group names.
They are only intended as comments.
;
_shelx_estimated_absorpt_t_max 0.974
_shelx_estimated_absorpt_t_min 0.836
_olex2_refinement_description
;
1. Fixed Uiso
 At 1.2 times of:
  All C(H) groups
 At 1.5 times of:
  All C(H,H,H) groups, All O(H) groups
2. Restrained distances
 N7_1-C46_1
 N7_3-C46_3
 N7_2-C46_2
 1.3625 with sigma of 0.01
 N7_1-C48_1
 N7_3-C48_3
 N7_2-C48_2
 1.4533 with sigma of 0.01
 N7_1-C47_1
 N7_3-C47_3
 N7_2-C47_2
 1.4503 with sigma of 0.01
 O7_1-C46_1
 O7_3-C46_3
 O7_2-C46_2
 1.2164 with sigma of 0.01
 C46_1-C48_1
 C46_3-C48_3
 C46_2-C48_2
 2.4456 with sigma of 0.01
 C48_1-C47_1
 C48_3-C47_3
 C48_2-C47_2
 2.4848 with sigma of 0.01
 C47_1-C46_1
 C47_3-C46_3
 C47_2-C46_2
 2.4578 with sigma of 0.01
 O7_1-N7_1
 O7_3-N7_3
 O7_2-N7_2
 2.2984 with sigma of 0.01
 O7_1-C48_1
 O7_3-C48_3
 O7_2-C48_2
 2.828 with sigma of 0.04
3. Restrained planarity
 C48_1, C47_1, N7_1, C46_1, O7_1
 C48_3, C47_3, N7_3, C46_3, O7_3
 C48_2, C47_2, N7_2, C46_2, O7_2
 with sigma of 0.01
4. Uiso/Uaniso restraints and constraints
Uanis(C48_3) = Uanis(N7_3)
Uanis(C47_1) = Uanis(C48_1) = Uanis(C46_1) = Uanis(C47_2) = Uanis(C48_2) =
Uanis(C46_2) = Uanis(N7_3) = Uanis(C46_3) = Uanis(C48_3) = Uanis(C47_3)
Uanis(N7_1) = Uanis(N7_2) = Uanis(N7_3)
Uanis(O7_2) = Uanis(O7_1) = Uanis(O7_3)
5. Same fragment restrains
{C48_3, C47_3, N7_3, C46_3, O7_3}
{C48_2, C47_2, N7_2, C46_2, O7_2}
as
{C48_1, C47_1, N7_1, C46_1, O7_1} sigma for 1-2: 0.02 1-3: 0.04
6. Others
 Fixed Sof: C48(0.25) H48A(0.25) H48B(0.25) H48C(0.25) C47(0.25) H47A(0.25)
 H47B(0.25) H47C(0.25) N7(0.25) C46(0.25) H46(0.25) O7(0.25) C48(0.5) H48A(0.5)
 H48B(0.5) H48C(0.5) C47(0.5) H47A(0.5) H47B(0.5) H47C(0.5) N7(0.5) C46(0.5)
 H46(0.5) O7(0.5) C48(0.25) H48A(0.25) H48B(0.25) H48C(0.25) C47(0.25)
 H47A(0.25) H47B(0.25) H47C(0.25) N7(0.25) C46(0.25) H46(0.25) O7(0.25)
7.a Riding coordinates:
 C48(H48A,H48B,H48C), C47(H47A,H47B,H47C), C48(H48A,H48B,H48C), C47(H47A,H47B,
 H47C)
7.b Aromatic/amide H refined with riding coordinates:
 C34(H34), C36(H36), C27(H27), C15(H15), C29(H29), C21(H21), C10(H10), C1(H1),
 C37(H37), C31(H31), C41(H41), C33(H33), C40(H40), C22(H22), C18(H18), C12(H12),
  C13(H13), C17(H17), C11(H11), C16(H16), C4(H4), C43(H43), C25(H25), C2(H2),
 C44(H44), C3(H3), C24(H24), C46(H46), C46(H46), C46(H46)
7.c Idealised Me refined as rotating group:
 C48(H48A,H48B,H48C), C47(H47A,H47B,H47C)
7.d Idealised tetrahedral OH refined as rotating group:
 O6(H6)
;
_olex2_submission_special_instructions 'No special instructions were received'

loop_
_space_group_symop_operation_xyz
'x, y, z'
'-x, y, -z+1/2'
'x+1/2, y+1/2, z'
'-x+1/2, y+1/2, -z+1/2'
'-x, -y, -z'
'x, -y, z-1/2'
'-x+1/2, -y+1/2, -z'
'x+1/2, -y+1/2, z-1/2'

loop_
_atom_site_label
_atom_site_type_symbol
_atom_site_fract_x
_atom_site_fract_y
_atom_site_fract_z
_atom_site_U_iso_or_equiv
_atom_site_adp_type
_atom_site_occupancy
_atom_site_site_symmetry_order
_atom_site_calc_flag
_atom_site_refinement_flags_posn
_atom_site_refinement_flags_occupancy
_atom_site_disorder_assembly
_atom_site_disorder_group
Zn1 Zn 0.58625(2) 0.09898(3) 0.72117(4) 0.0389(2) Uani 1 1 d . . . .
O3 O 0.60639(9) 0.94914(17) 0.7721(2) 0.0419(8) Uani 1 1 d . . . .
O4 O 0.54689(9) 1.01089(17) 0.6745(2) 0.0446(8) Uani 1 1 d . . . .
O2 O 0.54508(9) 0.18303(17) 0.6693(2) 0.0462(8) Uani 1 1 d . . . .
N2 N 0.65064(11) 0.1179(2) 0.8122(3) 0.0378(9) Uani 1 1 d . . . .
O1 O 0.60091(10) 0.24468(18) 0.6637(3) 0.0532(9) Uani 1 1 d . . . .
O6 O 0.19107(10) 0.5513(2) 0.3406(3) 0.0549(9) Uani 1 1 d . . . .
H6 H 0.1641 0.5541 0.3055 0.082 Uiso 1 1 calc GR . . .
N1 N 0.58854(11) 0.1107(2) 0.8666(3) 0.0409(9) Uani 1 1 d . . . .
O5 O 0.19311(11) 0.6526(2) 0.2564(3) 0.0638(10) Uani 1 1 d . . . .
N3 N 0.62452(12) 0.0829(2) 0.6362(3) 0.0428(10) Uani 1 1 d . . . .
N4 N 0.70493(11) 0.1392(2) 0.9656(3) 0.0426(10) Uani 1 1 d . . . .
N5 N 0.72323(11) 0.1371(2) 0.8357(3) 0.0457(10) Uani 1 1 d . . . .
C35 C 0.54200(14) 0.8765(2) 0.6851(3) 0.0350(10) Uani 1 1 d . . . .
C8 C 0.66370(14) 0.1267(2) 0.9042(4) 0.0395(11) Uani 1 1 d . . . .
N6 N 0.80875(13) 0.1633(2) 0.9555(4) 0.0621(13) Uani 1 1 d . . . .
C38 C 0.56738(14) 0.9498(3) 0.7137(3) 0.0377(11) Uani 1 1 d . . . .
C6 C 0.68141(14) 0.1224(3) 0.7810(4) 0.0419(12) Uani 1 1 d . . . .
C9 C 0.62825(14) 0.1241(2) 0.9358(4) 0.0400(11) Uani 1 1 d . . . .
C7 C 0.73332(14) 0.1447(3) 0.9271(4) 0.0427(12) Uani 1 1 d . . . .
C20 C 0.53774(14) 0.3165(3) 0.6418(4) 0.0452(12) Uani 1 1 d . . . .
C34 C 0.56103(15) 0.8083(3) 0.7254(4) 0.0471(12) Uani 1 1 d . . . .
H34 H 0.5904 0.8074 0.7725 0.056 Uiso 1 1 calc R . . .
C36 C 0.49937(14) 0.8762(3) 0.6170(4) 0.0466(13) Uani 1 1 d . . . .
H36 H 0.4857 0.9230 0.5894 0.056 Uiso 1 1 calc R . . .
C27 C 0.49015(15) 0.5970(3) 0.6201(4) 0.0502(13) Uani 1 1 d . . . .
H27 H 0.5212 0.5958 0.6502 0.060 Uiso 1 1 calc R . . .
C5 C 0.66598(15) 0.1072(3) 0.6800(4) 0.0460(12) Uani 1 1 d . . . .
C28 C 0.46934(14) 0.6676(3) 0.6016(4) 0.0485(13) Uani 1 1 d . . . .
C14 C 0.78014(14) 0.1586(3) 0.9939(4) 0.0487(13) Uani 1 1 d . . . .
C26 C 0.46778(15) 0.5285(3) 0.5968(4) 0.0553(15) Uani 1 1 d . . . .
C32 C 0.49468(14) 0.7401(3) 0.6288(4) 0.0422(12) Uani 1 1 d . . . .
C15 C 0.79124(14) 0.1647(3) 1.0868(4) 0.0491(13) Uani 1 1 d . . . .
H15 H 0.7698 0.1602 1.1102 0.059 Uiso 1 1 calc R . . .
C29 C 0.42357(15) 0.6679(3) 0.5568(4) 0.0557(15) Uani 1 1 d . . . .
H29 H 0.4085 0.7154 0.5434 0.067 Uiso 1 1 calc R . . .
C21 C 0.55644(16) 0.3842(3) 0.6335(4) 0.0574(15) Uani 1 1 d . . . .
H21 H 0.5853 0.3843 0.6378 0.069 Uiso 1 1 calc R . . .
C10 C 0.63632(16) 0.1368(3) 1.0282(4) 0.0479(12) Uani 1 1 d . . . .
H10 H 0.6652 0.1450 1.0754 0.057 Uiso 1 1 calc R . . .
C45 C 0.21196(16) 0.6060(3) 0.3174(4) 0.0499(13) Uani 1 1 d . . . .
C42 C 0.26003(15) 0.6035(3) 0.3738(4) 0.0547(14) Uani 1 1 d . . . .
C1 C 0.60908(17) 0.0660(3) 0.5454(4) 0.0536(14) Uani 1 1 d . . . .
H1 H 0.5800 0.0474 0.5139 0.064 Uiso 1 1 calc R . . .
C23 C 0.49214(15) 0.4549(3) 0.6137(4) 0.0522(14) Uani 1 1 d . . . .
C37 C 0.47623(14) 0.8085(3) 0.5884(4) 0.0495(13) Uani 1 1 d . . . .
H37 H 0.4472 0.8093 0.5400 0.059 Uiso 1 1 calc R . . .
C31 C 0.42202(16) 0.5312(3) 0.5523(5) 0.0649(17) Uani 1 1 d . . . .
H31 H 0.4059 0.4848 0.5361 0.078 Uiso 1 1 calc R . . .
C41 C 0.28621(15) 0.6580(3) 0.3566(4) 0.0536(14) Uani 1 1 d . . . .
H41 H 0.2730 0.6955 0.3090 0.064 Uiso 1 1 calc R . . .
C19 C 0.56322(14) 0.2434(3) 0.6589(3) 0.0416(12) Uani 1 1 d . . . .
C33 C 0.53755(15) 0.7408(3) 0.6975(4) 0.0542(14) Uani 1 1 d . . . .
H33 H 0.5511 0.6941 0.7259 0.065 Uiso 1 1 calc R . . .
C40 C 0.33072(16) 0.6572(3) 0.4083(4) 0.0566(15) Uani 1 1 d . . . .
H40 H 0.3480 0.6948 0.3968 0.068 Uiso 1 1 calc R . . .
C30 C 0.39983(15) 0.6006(3) 0.5316(5) 0.0613(17) Uani 1 1 d . . . .
C39 C 0.35099(15) 0.6020(3) 0.4775(5) 0.0622(17) Uani 1 1 d . . . .
C22 C 0.53364(16) 0.4520(3) 0.6190(4) 0.0612(16) Uani 1 1 d . . . .
H22 H 0.5470 0.4979 0.6126 0.073 Uiso 1 1 calc R . . .
C18 C 0.85116(16) 0.1759(3) 1.0157(5) 0.0627(16) Uani 1 1 d . . . .
H18 H 0.8722 0.1801 0.9912 0.075 Uiso 1 1 calc R . . .
C12 C 0.55937(17) 0.1250(3) 0.9790(4) 0.0571(14) Uani 1 1 d . . . .
H12 H 0.5345 0.1261 0.9920 0.068 Uiso 1 1 calc R . . .
C13 C 0.55463(16) 0.1111(3) 0.8896(4) 0.0516(13) Uani 1 1 d . . . .
H13 H 0.5261 0.1013 0.8417 0.062 Uiso 1 1 calc R . . .
C17 C 0.86464(16) 0.1828(3) 1.1110(5) 0.0631(17) Uani 1 1 d . . . .
H17 H 0.8946 0.1910 1.1517 0.076 Uiso 1 1 calc R . . .
C11 C 0.60047(17) 0.1373(3) 1.0497(4) 0.0568(14) Uani 1 1 d . . . .
H11 H 0.6044 0.1460 1.1124 0.068 Uiso 1 1 calc R . . .
C16 C 0.83428(16) 0.1778(3) 1.1468(5) 0.0637(16) Uani 1 1 d . . . .
H16 H 0.8430 0.1832 1.2124 0.076 Uiso 1 1 calc R . . .
C4 C 0.6919(2) 0.1173(4) 0.6336(5) 0.0708(17) Uani 1 1 d . . . .
H4 H 0.7211 0.1349 0.6663 0.085 Uiso 1 1 calc R . . .
C43 C 0.27994(16) 0.5490(3) 0.4426(5) 0.075(2) Uani 1 1 d . . . .
H43 H 0.2626 0.5120 0.4552 0.090 Uiso 1 1 calc R . . .
C25 C 0.49618(17) 0.3181(3) 0.6344(5) 0.076(2) Uani 1 1 d . . . .
H25 H 0.4824 0.2717 0.6379 0.091 Uiso 1 1 calc R . . .
C2 C 0.6333(2) 0.0743(3) 0.4949(4) 0.0658(16) Uani 1 1 d . . . .
H2 H 0.6211 0.0613 0.4300 0.079 Uiso 1 1 calc R . . .
C44 C 0.32482(17) 0.5480(3) 0.4932(6) 0.085(2) Uani 1 1 d . . . .
H44 H 0.3381 0.5097 0.5396 0.102 Uiso 1 1 calc R . . .
C3 C 0.6747(2) 0.1014(4) 0.5392(5) 0.080(2) Uani 1 1 d . . . .
H3 H 0.6917 0.1093 0.5052 0.096 Uiso 1 1 calc R . . .
C24 C 0.47384(18) 0.3865(3) 0.6219(6) 0.091(3) Uani 1 1 d . . . .
H24 H 0.4453 0.3863 0.6190 0.109 Uiso 1 1 calc R . . .
C48_1 C 0.7181(6) 0.5243(16) 0.8781(13) 0.097(2) Uani 0.25 1 d D P A 1
H48A_1 H 0.7065 0.4817 0.9008 0.145 Uiso 0.25 1 d R P A 1
H48B_1 H 0.7181 0.5708 0.9128 0.145 Uiso 0.25 1 d R P A 1
H48C_1 H 0.7480 0.5126 0.8880 0.145 Uiso 0.25 1 d R P A 1
C47_1 C 0.7133(7) 0.5325(14) 0.7171(16) 0.097(2) Uani 0.25 1 d D P A 1
H47A_1 H 0.7306 0.5787 0.7237 0.145 Uiso 0.25 1 d R P A 1
H47B_1 H 0.6912 0.5277 0.6519 0.145 Uiso 0.25 1 d R P A 1
H47C_1 H 0.7325 0.4877 0.7340 0.145 Uiso 0.25 1 d R P A 1
N7_1 N 0.6914(4) 0.5369(7) 0.7787(13) 0.097(2) Uani 0.25 1 d D P A 1
C46_1 C 0.6481(5) 0.5520(9) 0.7440(14) 0.097(2) Uani 0.25 1 d D P A 1
H46_1 H 0.6330 0.5595 0.6779 0.116 Uiso 0.25 1 calc R P A 1
O7_1 O 0.6265(5) 0.5569(10) 0.7884(16) 0.120(4) Uani 0.25 1 d D P A 1
C48_3 C 0.6859(4) 0.6557(6) 0.7860(11) 0.097(2) Uani 0.5 1 d D P B 3
H48A_3 H 0.7117 0.6513 0.8465 0.145 Uiso 0.5 1 calc GR P B 3
H48B_3 H 0.6620 0.6795 0.7958 0.145 Uiso 0.5 1 calc GR P B 3
H48C_3 H 0.6929 0.6873 0.7431 0.145 Uiso 0.5 1 calc GR P B 3
C47_3 C 0.7062(3) 0.5209(6) 0.7819(10) 0.097(2) Uani 0.5 1 d D P B 3
H47A_3 H 0.7347 0.5423 0.7927 0.145 Uiso 0.5 1 calc GR P B 3
H47B_3 H 0.6987 0.4795 0.7356 0.145 Uiso 0.5 1 calc GR P B 3
H47C_3 H 0.7076 0.5008 0.8412 0.145 Uiso 0.5 1 calc GR P B 3
N7_3 N 0.6727(2) 0.5811(5) 0.7460(6) 0.097(2) Uani 0.5 1 d D P B 3
C46_3 C 0.6321(3) 0.5649(6) 0.6791(7) 0.097(2) Uani 0.5 1 d D P B 3
H46_3 H 0.6270 0.5135 0.6577 0.116 Uiso 0.5 1 calc R P B 3
O7_3 O 0.6015(2) 0.6084(5) 0.6434(8) 0.120(4) Uani 0.5 1 d D P B 3
C48_2 C 0.7069(6) 0.6909(15) 0.7233(15) 0.097(2) Uani 0.25 1 d D P C 2
H48A_2 H 0.6924 0.7278 0.6724 0.145 Uiso 0.25 1 d R P C 2
H48B_2 H 0.7154 0.6458 0.6983 0.145 Uiso 0.25 1 d R P C 2
H48C_2 H 0.7330 0.7144 0.7725 0.145 Uiso 0.25 1 d R P C 2
C47_2 C 0.6323(5) 0.6504(13) 0.6981(15) 0.097(2) Uani 0.25 1 d D P C 2
H47A_2 H 0.6169 0.6974 0.6679 0.145 Uiso 0.25 1 d R P C 2
H47B_2 H 0.6175 0.6269 0.7331 0.145 Uiso 0.25 1 d R P C 2
H47C_2 H 0.6321 0.6148 0.6499 0.145 Uiso 0.25 1 d R P C 2
N7_2 N 0.6771(5) 0.6684(7) 0.7624(12) 0.097(2) Uani 0.25 1 d D P C 2
C46_2 C 0.6913(5) 0.6645(9) 0.8578(12) 0.097(2) Uani 0.25 1 d D P C 2
H46_2 H 0.6706 0.6497 0.8804 0.116 Uiso 0.25 1 calc R P C 2
O7_2 O 0.7284(5) 0.6784(10) 0.9165(13) 0.120(4) Uani 0.25 1 d D P C 2

loop_
_atom_site_aniso_label
_atom_site_aniso_U_11
_atom_site_aniso_U_22
_atom_site_aniso_U_33
_atom_site_aniso_U_23
_atom_site_aniso_U_13
_atom_site_aniso_U_12
Zn1 0.0250(3) 0.0304(4) 0.0511(4) -0.0006(3) 0.0070(3) 0.0012(2)
O3 0.0259(16) 0.0421(18) 0.0482(19) -0.0009(15) 0.0072(15) -0.0017(13)
O4 0.0314(16) 0.0316(17) 0.057(2) 0.0000(15) 0.0067(15) 0.0004(14)
O2 0.0337(17) 0.0321(18) 0.068(2) 0.0072(16) 0.0171(16) 0.0026(14)
N2 0.031(2) 0.032(2) 0.047(3) -0.0035(17) 0.0145(18) -0.0009(16)
O1 0.0297(18) 0.0389(19) 0.080(3) -0.0013(17) 0.0136(17) 0.0015(14)
O6 0.0251(16) 0.050(2) 0.077(3) 0.0070(18) 0.0099(17) -0.0035(16)
N1 0.029(2) 0.033(2) 0.058(3) 0.0009(18) 0.0162(19) 0.0034(16)
O5 0.043(2) 0.067(3) 0.066(3) 0.012(2) 0.0088(19) -0.0050(19)
N3 0.038(2) 0.034(2) 0.047(3) -0.0002(18) 0.0097(19) 0.0069(17)
N4 0.0237(19) 0.041(2) 0.054(2) -0.0085(19) 0.0082(18) -0.0001(17)
N5 0.028(2) 0.045(2) 0.062(3) -0.011(2) 0.017(2) -0.0039(17)
C35 0.035(2) 0.028(2) 0.044(3) -0.001(2) 0.019(2) -0.0015(19)
C8 0.029(2) 0.030(2) 0.057(3) -0.002(2) 0.017(2) 0.0024(19)
N6 0.036(2) 0.045(3) 0.098(4) -0.012(2) 0.021(2) -0.0027(19)
C38 0.033(3) 0.038(3) 0.043(3) -0.001(2) 0.018(2) 0.001(2)
C6 0.033(3) 0.035(3) 0.054(3) -0.006(2) 0.015(2) 0.001(2)
C9 0.030(2) 0.030(2) 0.056(3) -0.003(2) 0.015(2) -0.0021(19)
C7 0.029(2) 0.034(3) 0.058(3) -0.008(2) 0.013(2) 0.002(2)
C20 0.031(2) 0.035(3) 0.061(3) 0.005(2) 0.012(2) 0.004(2)
C34 0.033(2) 0.039(3) 0.058(3) 0.007(2) 0.010(2) 0.001(2)
C36 0.027(2) 0.032(3) 0.070(3) 0.004(2) 0.009(2) 0.003(2)
C27 0.026(2) 0.035(3) 0.079(4) 0.003(3) 0.012(2) 0.001(2)
C5 0.038(3) 0.043(3) 0.056(3) -0.009(2) 0.019(2) 0.000(2)
C28 0.031(2) 0.034(3) 0.077(4) 0.004(2) 0.020(2) -0.003(2)
C14 0.025(2) 0.039(3) 0.074(4) -0.008(3) 0.014(3) 0.001(2)
C26 0.035(3) 0.031(3) 0.092(4) 0.012(3) 0.020(3) 0.002(2)
C32 0.029(2) 0.031(2) 0.065(3) 0.004(2) 0.019(2) 0.0021(19)
C15 0.025(2) 0.049(3) 0.061(4) -0.009(3) 0.007(2) -0.001(2)
C29 0.031(3) 0.032(3) 0.095(4) 0.010(3) 0.019(3) 0.005(2)
C21 0.031(3) 0.039(3) 0.093(4) 0.002(3) 0.018(3) -0.001(2)
C10 0.040(3) 0.047(3) 0.052(3) -0.004(2) 0.016(2) -0.002(2)
C45 0.033(3) 0.042(3) 0.067(4) -0.001(3) 0.014(3) -0.001(2)
C42 0.030(3) 0.038(3) 0.086(4) 0.001(3) 0.015(3) -0.001(2)
C1 0.048(3) 0.040(3) 0.055(4) -0.003(2) 0.006(3) 0.008(2)
C23 0.031(2) 0.030(3) 0.084(4) 0.006(3) 0.014(3) 0.000(2)
C37 0.026(2) 0.034(3) 0.075(4) 0.002(2) 0.009(2) 0.000(2)
C31 0.033(3) 0.031(3) 0.117(5) 0.007(3) 0.019(3) -0.002(2)
C41 0.033(3) 0.041(3) 0.080(4) 0.004(3) 0.019(3) 0.000(2)
C19 0.032(3) 0.029(2) 0.052(3) 0.001(2) 0.007(2) -0.003(2)
C33 0.038(3) 0.031(3) 0.080(4) 0.016(3) 0.013(3) 0.003(2)
C40 0.038(3) 0.034(3) 0.091(4) 0.003(3) 0.021(3) 0.000(2)
C30 0.026(2) 0.035(3) 0.108(5) 0.007(3) 0.014(3) -0.001(2)
C39 0.026(3) 0.036(3) 0.110(5) 0.002(3) 0.014(3) -0.002(2)
C22 0.040(3) 0.029(3) 0.103(5) 0.003(3) 0.019(3) -0.005(2)
C18 0.035(3) 0.048(3) 0.098(5) -0.007(3) 0.022(3) -0.001(2)
C12 0.041(3) 0.071(4) 0.067(4) 0.003(3) 0.030(3) 0.001(3)
C13 0.033(3) 0.054(3) 0.067(4) 0.002(3) 0.021(3) 0.003(2)
C17 0.029(3) 0.046(3) 0.092(5) -0.009(3) 0.005(3) 0.001(2)
C11 0.051(3) 0.063(4) 0.061(4) -0.002(3) 0.029(3) 0.000(3)
C16 0.038(3) 0.048(3) 0.082(4) -0.013(3) 0.004(3) -0.001(2)
C4 0.064(4) 0.091(5) 0.066(4) -0.024(3) 0.037(3) -0.017(3)
C43 0.034(3) 0.044(3) 0.129(6) 0.019(3) 0.019(3) -0.003(2)
C25 0.039(3) 0.032(3) 0.148(6) 0.013(3) 0.032(3) 0.000(2)
C2 0.079(4) 0.064(4) 0.051(3) -0.009(3) 0.026(3) 0.003(3)
C44 0.029(3) 0.044(3) 0.151(7) 0.032(4) 0.011(3) 0.002(2)
C3 0.081(5) 0.097(5) 0.074(5) -0.016(4) 0.046(4) -0.012(4)
C24 0.034(3) 0.032(3) 0.201(8) 0.012(4) 0.044(4) 0.001(2)
C48_1 0.062(3) 0.073(3) 0.137(6) -0.005(4) 0.026(4) 0.012(3)
C47_1 0.062(3) 0.073(3) 0.137(6) -0.005(4) 0.026(4) 0.012(3)
N7_1 0.062(3) 0.073(3) 0.137(6) -0.005(4) 0.026(4) 0.012(3)
C46_1 0.062(3) 0.073(3) 0.137(6) -0.005(4) 0.026(4) 0.012(3)
O7_1 0.056(5) 0.066(5) 0.210(11) -0.010(6) 0.030(6) -0.004(4)
C48_3 0.062(3) 0.073(3) 0.137(6) -0.005(4) 0.026(4) 0.012(3)
C47_3 0.062(3) 0.073(3) 0.137(6) -0.005(4) 0.026(4) 0.012(3)
N7_3 0.062(3) 0.073(3) 0.137(6) -0.005(4) 0.026(4) 0.012(3)
C46_3 0.062(3) 0.073(3) 0.137(6) -0.005(4) 0.026(4) 0.012(3)
O7_3 0.056(5) 0.066(5) 0.210(11) -0.010(6) 0.030(6) -0.004(4)
C48_2 0.062(3) 0.073(3) 0.137(6) -0.005(4) 0.026(4) 0.012(3)
C47_2 0.062(3) 0.073(3) 0.137(6) -0.005(4) 0.026(4) 0.012(3)
N7_2 0.062(3) 0.073(3) 0.137(6) -0.005(4) 0.026(4) 0.012(3)
C46_2 0.062(3) 0.073(3) 0.137(6) -0.005(4) 0.026(4) 0.012(3)
O7_2 0.056(5) 0.066(5) 0.210(11) -0.010(6) 0.030(6) -0.004(4)

loop_
_atom_type_symbol
_atom_type_description
_atom_type_scat_dispersion_real
_atom_type_scat_dispersion_imag
_atom_type_scat_source
C C 0.0181 0.0091 'International Tables Vol C Tables 4.2.6.8 and 6.1.1.4'
H H 0.0000 0.0000 'International Tables Vol C Tables 4.2.6.8 and 6.1.1.4'
N N 0.0311 0.0180 'International Tables Vol C Tables 4.2.6.8 and 6.1.1.4'
O O 0.0492 0.0322 'International Tables Vol C Tables 4.2.6.8 and 6.1.1.4'
Zn Zn -1.5491 0.6778 'International Tables Vol C Tables 4.2.6.8 and 6.1.1.4'

loop_
_geom_angle_atom_site_label_1
_geom_angle_atom_site_label_2
_geom_angle_atom_site_label_3
_geom_angle
_geom_angle_site_symmetry_1
_geom_angle_site_symmetry_3
O4 Zn1 N2 137.16(13) 1_545 .
O4 Zn1 N1 99.82(14) 1_545 .
O4 Zn1 N3 98.77(14) 1_545 .
O2 Zn1 O4 100.84(13) . 1_545
O2 Zn1 N2 121.56(14) . .
O2 Zn1 N1 93.51(14) . .
O2 Zn1 N3 109.75(14) . .
N2 Zn1 N1 73.61(14) . .
N2 Zn1 N3 73.97(15) . .
N3 Zn1 N1 146.72(13) . .
C38 O4 Zn1 109.6(3) . 1_565
C19 O2 Zn1 112.6(3) . .
C8 N2 Zn1 122.2(3) . .
C8 N2 C6 116.7(4) . .
C6 N2 Zn1 121.1(3) . .
C45 O6 H6 109.5 . .
C9 N1 Zn1 115.0(3) . .
C9 N1 C13 117.0(4) . .
C13 N1 Zn1 127.7(3) . .
C5 N3 Zn1 113.6(3) . .
C1 N3 Zn1 127.5(3) . .
C1 N3 C5 117.6(5) . .
C8 N4 C7 114.6(4) . .
C6 N5 C7 115.0(4) . .
C34 C35 C38 120.7(4) . .
C34 C35 C36 118.8(4) . .
C36 C35 C38 120.6(4) . .
N2 C8 N4 124.2(4) . .
N2 C8 C9 115.1(4) . .
N4 C8 C9 120.6(5) . .
C14 N6 C18 116.5(5) . .
O3 C38 O4 123.3(4) . .
O3 C38 C35 120.1(4) . .
O4 C38 C35 116.6(4) . .
N2 C6 C5 114.8(4) . .
N5 C6 N2 124.0(5) . .
N5 C6 C5 121.2(4) . .
N1 C9 C8 114.0(4) . .
N1 C9 C10 124.1(4) . .
C10 C9 C8 121.9(4) . .
N4 C7 C14 116.3(5) . .
N5 C7 N4 125.4(4) . .
N5 C7 C14 118.3(4) . .
C21 C20 C19 119.8(4) . .
C25 C20 C21 118.4(4) . .
C25 C20 C19 121.7(4) . .
C35 C34 H34 119.9 . .
C35 C34 C33 120.2(4) . .
C33 C34 H34 119.9 . .
C35 C36 H36 119.6 . .
C35 C36 C37 120.9(4) . .
C37 C36 H36 119.6 . .
C28 C27 H27 118.5 . .
C26 C27 H27 118.5 . .
C26 C27 C28 123.0(4) . .
N3 C5 C6 114.8(4) . .
N3 C5 C4 122.4(5) . .
C4 C5 C6 122.9(5) . .
C27 C28 C32 121.3(4) . .
C27 C28 C29 117.5(4) . .
C29 C28 C32 121.2(4) . .
N6 C14 C7 116.3(5) . .
C15 C14 N6 124.4(4) . .
C15 C14 C7 119.3(5) . .
C27 C26 C23 120.3(4) . .
C27 C26 C31 117.8(4) . .
C31 C26 C23 121.7(4) . .
C37 C32 C28 121.3(4) . .
C37 C32 C33 117.9(4) . .
C33 C32 C28 120.9(4) . .
C14 C15 H15 120.8 . .
C14 C15 C16 118.4(5) . .
C16 C15 H15 120.8 . .
C28 C29 H29 119.3 . .
C30 C29 C28 121.4(4) . .
C30 C29 H29 119.3 . .
C20 C21 H21 119.7 . .
C20 C21 C22 120.5(5) . .
C22 C21 H21 119.7 . .
C9 C10 H10 121.3 . .
C9 C10 C11 117.5(5) . .
C11 C10 H10 121.3 . .
O6 C45 C42 113.1(5) . .
O5 C45 O6 122.7(4) . .
O5 C45 C42 124.2(5) . .
C41 C42 C45 119.1(5) . .
C43 C42 C45 121.9(5) . .
C43 C42 C41 119.0(5) . .
N3 C1 H1 118.5 . .
N3 C1 C2 123.0(5) . .
C2 C1 H1 118.5 . .
C22 C23 C26 121.1(4) . .
C22 C23 C24 116.9(4) . .
C24 C23 C26 122.0(4) . .
C36 C37 H37 119.5 . .
C32 C37 C36 121.0(4) . .
C32 C37 H37 119.5 . .
C26 C31 H31 119.5 . .
C30 C31 C26 121.1(5) . .
C30 C31 H31 119.5 . .
C42 C41 H41 119.9 . .
C40 C41 C42 120.1(5) . .
C40 C41 H41 119.9 . .
O2 C19 C20 117.4(4) . .
O1 C19 O2 123.3(4) . .
O1 C19 C20 119.4(4) . .
C34 C33 C32 121.4(4) . .
C34 C33 H33 119.3 . .
C32 C33 H33 119.3 . .
C41 C40 H40 119.4 . .
C41 C40 C39 121.1(5) . .
C39 C40 H40 119.4 . .
C29 C30 C31 119.2(4) . .
C29 C30 C39 120.7(4) . .
C31 C30 C39 120.1(4) . .
C40 C39 C30 120.4(5) . .
C44 C39 C40 118.2(5) . .
C44 C39 C30 121.3(5) . .
C21 C22 H22 119.1 . .
C23 C22 C21 121.8(5) . .
C23 C22 H22 119.1 . .
N6 C18 H18 118.9 . .
N6 C18 C17 122.1(6) . .
C17 C18 H18 118.9 . .
C13 C12 H12 120.3 . .
C13 C12 C11 119.3(5) . .
C11 C12 H12 120.3 . .
N1 C13 C12 122.9(5) . .
N1 C13 H13 118.5 . .
C12 C13 H13 118.5 . .
C18 C17 H17 120.4 . .
C18 C17 C16 119.3(5) . .
C16 C17 H17 120.4 . .
C10 C11 H11 120.5 . .
C12 C11 C10 119.1(5) . .
C12 C11 H11 120.5 . .
C15 C16 C17 119.4(6) . .
C15 C16 H16 120.3 . .
C17 C16 H16 120.3 . .
C5 C4 H4 120.6 . .
C3 C4 C5 118.8(6) . .
C3 C4 H4 120.6 . .
C42 C43 H43 119.8 . .
C44 C43 C42 120.3(5) . .
C44 C43 H43 119.8 . .
C20 C25 H25 119.6 . .
C20 C25 C24 120.8(5) . .
C24 C25 H25 119.6 . .
C1 C2 H2 120.5 . .
C3 C2 C1 118.9(6) . .
C3 C2 H2 120.5 . .
C39 C44 H44 119.4 . .
C43 C44 C39 121.2(5) . .
C43 C44 H44 119.4 . .
C4 C3 H3 120.4 . .
C2 C3 C4 119.2(6) . .
C2 C3 H3 120.4 . .
C23 C24 C25 121.5(5) . .
C23 C24 H24 119.2 . .
C25 C24 H24 119.2 . .
H48A_1 C48_1 H48B_1 109.4 . .
H48A_1 C48_1 H48C_1 109.5 . .
H48B_1 C48_1 H48C_1 109.5 . .
N7_1 C48_1 H48A_1 110.4 . .
N7_1 C48_1 H48B_1 109.1 . .
N7_1 C48_1 H48C_1 109.0 . .
H47A_1 C47_1 H47B_1 109.5 . .
H47A_1 C47_1 H47C_1 109.5 . .
H47B_1 C47_1 H47C_1 109.5 . .
N7_1 C47_1 H47A_1 110.0 . .
N7_1 C47_1 H47B_1 108.9 . .
N7_1 C47_1 H47C_1 109.4 . .
C48_1 N7_1 C47_1 116.8(7) . .
C46_1 N7_1 C48_1 122.0(8) . .
C46_1 N7_1 C47_1 121.2(8) . .
N7_1 C46_1 H46_1 116.6 . .
O7_1 C46_1 N7_1 126.8(11) . .
O7_1 C46_1 H46_1 116.6 . .
H48A_3 C48_3 H48B_3 109.5 . .
H48A_3 C48_3 H48C_3 109.5 . .
H48B_3 C48_3 H48C_3 109.5 . .
N7_3 C48_3 H48A_3 109.5 . .
N7_3 C48_3 H48B_3 109.5 . .
N7_3 C48_3 H48C_3 109.5 . .
H47A_3 C47_3 H47B_3 109.5 . .
H47A_3 C47_3 H47C_3 109.5 . .
H47B_3 C47_3 H47C_3 109.5 . .
N7_3 C47_3 H47A_3 109.5 . .
N7_3 C47_3 H47B_3 109.5 . .
N7_3 C47_3 H47C_3 109.5 . .
C48_3 N7_3 C47_3 116.1(6) . .
C46_3 N7_3 C48_3 123.5(7) . .
C46_3 N7_3 C47_3 120.4(7) . .
N7_3 C46_3 H46_3 116.3 . .
O7_3 C46_3 N7_3 127.5(9) . .
O7_3 C46_3 H46_3 116.3 . .
H48A_2 C48_2 H48B_2 109.5 . .
H48A_2 C48_2 H48C_2 109.5 . .
H48B_2 C48_2 H48C_2 109.5 . .
N7_2 C48_2 H48A_2 109.5 . .
N7_2 C48_2 H48B_2 109.4 . .
N7_2 C48_2 H48C_2 109.5 . .
H47A_2 C47_2 H47B_2 109.5 . .
H47A_2 C47_2 H47C_2 109.5 . .
H47B_2 C47_2 H47C_2 109.5 . .
N7_2 C47_2 H47A_2 109.5 . .
N7_2 C47_2 H47B_2 109.4 . .
N7_2 C47_2 H47C_2 109.5 . .
C48_2 N7_2 C47_2 118.4(8) . .
C46_2 N7_2 C48_2 120.1(8) . .
C46_2 N7_2 C47_2 121.5(8) . .
N7_2 C46_2 H46_2 117.3 . .
O7_2 C46_2 N7_2 125.5(11) . .
O7_2 C46_2 H46_2 117.3 . .

loop_
_geom_bond_atom_site_label_1
_geom_bond_atom_site_label_2
_geom_bond_distance
_geom_bond_site_symmetry_2
Zn1 O4 1.963(3) 1_545
Zn1 O2 1.948(3) .
Zn1 N2 2.057(4) .
Zn1 N1 2.268(4) .
Zn1 N3 2.249(4) .
O3 C38 1.243(5) .
O4 Zn1 1.963(3) 1_565
O4 C38 1.279(5) .
O2 C19 1.268(5) .
N2 C8 1.329(6) .
N2 C6 1.334(6) .
O1 C19 1.248(5) .
O6 H6 0.8400 .
O6 C45 1.332(6) .
N1 C9 1.338(6) .
N1 C13 1.347(6) .
O5 C45 1.212(6) .
N3 C5 1.340(6) .
N3 C1 1.327(7) .
N4 C8 1.330(6) .
N4 C7 1.345(6) .
N5 C6 1.328(6) .
N5 C7 1.336(6) .
C35 C38 1.503(6) .
C35 C34 1.375(6) .
C35 C36 1.379(6) .
C8 C9 1.487(7) .
N6 C14 1.350(7) .
N6 C18 1.356(7) .
C6 C5 1.469(7) .
C9 C10 1.378(7) .
C7 C14 1.498(6) .
C20 C21 1.376(7) .
C20 C19 1.502(6) .
C20 C25 1.363(7) .
C34 H34 0.9500 .
C34 C33 1.386(7) .
C36 H36 0.9500 .
C36 C37 1.385(7) .
C27 H27 0.9500 .
C27 C28 1.390(7) .
C27 C26 1.381(7) .
C5 C4 1.375(8) .
C28 C32 1.488(7) .
C28 C29 1.400(6) .
C14 C15 1.349(8) .
C26 C23 1.492(7) .
C26 C31 1.401(7) .
C32 C37 1.373(7) .
C32 C33 1.387(7) .
C15 H15 0.9500 .
C15 C16 1.372(7) .
C29 H29 0.9500 .
C29 C30 1.386(7) .
C21 H21 0.9500 .
C21 C22 1.380(7) .
C10 H10 0.9500 .
C10 C11 1.396(7) .
C45 C42 1.482(7) .
C42 C41 1.407(7) .
C42 C43 1.382(8) .
C1 H1 0.9500 .
C1 C2 1.375(8) .
C23 C22 1.374(7) .
C23 C24 1.380(7) .
C37 H37 0.9500 .
C31 H31 0.9500 .
C31 C30 1.391(7) .
C41 H41 0.9500 .
C41 C40 1.371(7) .
C33 H33 0.9500 .
C40 H40 0.9500 .
C40 C39 1.394(8) .
C30 C39 1.500(7) .
C39 C44 1.390(8) .
C22 H22 0.9500 .
C18 H18 0.9500 .
C18 C17 1.372(9) .
C12 H12 0.9500 .
C12 C13 1.368(8) .
C12 C11 1.374(7) .
C13 H13 0.9500 .
C17 H17 0.9500 .
C17 C16 1.374(9) .
C11 H11 0.9500 .
C16 H16 0.9500 .
C4 H4 0.9500 .
C4 C3 1.371(9) .
C43 H43 0.9500 .
C43 C44 1.380(7) .
C25 H25 0.9500 .
C25 C24 1.385(8) .
C2 H2 0.9500 .
C2 C3 1.357(9) .
C44 H44 0.9500 .
C3 H3 0.9500 .
C24 H24 0.9500 .
C48_1 H48A_1 0.9801 .
C48_1 H48B_1 0.9804 .
C48_1 H48C_1 0.9799 .
C48_1 N7_1 1.449(8) .
C47_1 H47A_1 0.9800 .
C47_1 H47B_1 0.9797 .
C47_1 H47C_1 0.9797 .
C47_1 N7_1 1.456(8) .
N7_1 C46_1 1.352(7) .
C46_1 H46_1 0.9500 .
C46_1 O7_1 1.215(9) .
C48_3 H48A_3 0.9800 .
C48_3 H48B_3 0.9800 .
C48_3 H48C_3 0.9800 .
C48_3 N7_3 1.436(7) .
C47_3 H47A_3 0.9800 .
C47_3 H47B_3 0.9800 .
C47_3 H47C_3 0.9800 .
C47_3 N7_3 1.473(7) .
N7_3 C46_3 1.353(7) .
C46_3 H46_3 0.9500 .
C46_3 O7_3 1.211(7) .
C48_2 H48A_2 0.9800 .
C48_2 H48B_2 0.9802 .
C48_2 H48C_2 0.9800 .
C48_2 N7_2 1.447(8) .
C47_2 H47A_2 0.9802 .
C47_2 H47B_2 0.9800 .
C47_2 H47C_2 0.9798 .
C47_2 N7_2 1.450(8) .
N7_2 C46_2 1.368(8) .
C46_2 H46_2 0.9500 .
C46_2 O7_2 1.222(8) .
